data_4112624
loop_
_publ_author_name
'Jason J. Shiers'
'Michael Shipman'
'Jerome F. Hayes'
'Alexandra M. Z. Slawin'

_publ_section_title
;
 Rare Example of Nucleophilic Substitution at Vinylic Carbon with
 Inversion: Mechanism of Methyleneaziridine Formation by Sodium Amide
 Induced Ring Closure Revisited
;
_journal_name_full 'Journal of the American Chemical Society'
_journal_page_first 6868
_journal_page_last 6869
_journal_paper_doi 10.1021/ja0482684
_journal_volume 126
_journal_year 2004
_chemical_formula_moiety 'C25 H25 N O'
_chemical_formula_sum 'C25 H25 N O'
_chemical_formula_weight 355.46
_space_group_IT_number 19
_symmetry_cell_setting orthorhombic
_symmetry_space_group_name_Hall 'P 2ac 2ab'
_symmetry_space_group_name_H-M 'P 21 21 21'
_atom_sites_solution_hydrogens geom
_atom_sites_solution_primary direct
_atom_sites_solution_secondary difmap
_audit_creation_method SHELXL-97
_cell_angle_alpha 90.00
_cell_angle_beta 90.00
_cell_angle_gamma 90.00
_cell_formula_units_Z 4
_cell_length_a 9.8665(15)
_cell_length_b 12.1832(18)
_cell_length_c 16.897(3)
_cell_measurement_reflns_used 118
_cell_measurement_temperature 125(2)
_cell_measurement_theta_max 28
_cell_measurement_theta_min 12
_cell_volume 2031.1(6)
_computing_cell_refinement 'Bruker SMART'
_computing_data_collection 'Bruker SMART'
_computing_data_reduction 'Bruker SHELXTL'
_computing_molecular_graphics 'Bruker SHELXTL'
_computing_publication_material 'Bruker SHELXTL'
_computing_structure_refinement 'SHELXL-97 (Sheldrick, 1997)'
_computing_structure_solution 'SHELXS-97 (Sheldrick, 1990)'
_diffrn_ambient_temperature 125(2)
_diffrn_detector_area_resol_mean 0.83
_diffrn_measured_fraction_theta_full 0.984
_diffrn_measured_fraction_theta_max 0.984
_diffrn_measurement_device_type 'CCD area detector'
_diffrn_measurement_method 'phi and omega scans'
_diffrn_radiation_monochromator graphite
_diffrn_radiation_source 'fine-focus sealed tube'
_diffrn_radiation_type MoK\a
_diffrn_radiation_wavelength 0.71073
_diffrn_reflns_av_R_equivalents 0.0515
_diffrn_reflns_av_sigmaI/netI 0.0438
_diffrn_reflns_limit_h_max 11
_diffrn_reflns_limit_h_min -11
_diffrn_reflns_limit_k_max 14
_diffrn_reflns_limit_k_min -13
_diffrn_reflns_limit_l_max 16
_diffrn_reflns_limit_l_min -20
_diffrn_reflns_number 12970
_diffrn_reflns_theta_full 25.55
_diffrn_reflns_theta_max 25.55
_diffrn_reflns_theta_min 2.06
_exptl_absorpt_coefficient_mu 0.070
_exptl_absorpt_correction_T_max 1.00000
_exptl_absorpt_correction_T_min 0.587127
_exptl_absorpt_correction_type multi-scan
_exptl_crystal_colour colourless
_exptl_crystal_density_diffrn 1.162
_exptl_crystal_description prism
_exptl_crystal_F_000 760
_exptl_crystal_size_max .1
_exptl_crystal_size_mid .1
_exptl_crystal_size_min .1
_refine_diff_density_max 0.159
_refine_diff_density_min -0.151
_refine_diff_density_rms 0.033
_refine_ls_abs_structure_details 'Flack H D (1983), Acta Cryst. A39, 876-881'
_refine_ls_abs_structure_Flack -0.7(14)
_refine_ls_extinction_coef 0.0149(15)
_refine_ls_extinction_expression Fc^*^=kFc[1+0.001xFc^2^\l^3^/sin(2\q)]^-1/4^
_refine_ls_extinction_method SHELXL
_refine_ls_goodness_of_fit_ref 0.990
_refine_ls_hydrogen_treatment mixed
_refine_ls_matrix_type full
_refine_ls_number_parameters 250
_refine_ls_number_reflns 3680
_refine_ls_number_restraints 1
_refine_ls_restrained_S_all 0.990
_refine_ls_R_factor_all 0.0506
_refine_ls_R_factor_gt 0.0368
_refine_ls_shift/su_max 0.010
_refine_ls_shift/su_mean 0.001
_refine_ls_structure_factor_coef Fsqd
_refine_ls_weighting_details 'calc w=1/[\s^2^(Fo^2^)+(0.0481P)^2^+0.0000P] where P=(Fo^2^+2Fc^2^)/3'
_refine_ls_weighting_scheme calc
_refine_ls_wR_factor_gt 0.0763
_refine_ls_wR_factor_ref 0.0812
_reflns_number_gt 3075
_reflns_number_total 3680
_reflns_threshold_expression >2sigma(I)
_cod_data_source_file ja0482684si20040326_071654.cif
_cod_data_source_block 3
_cod_depositor_comments
;
The following automatic conversions were performed:

'_exptl_absorpt_correction_type' value 'MULTISCAN' changed to
'multi-scan' according to the built-in table from CIF Core dictionary
named 'cif_core.dic' version 2.4.1 from 2010-06-29.

Automatic conversion script
Id: cif_fix_values 1715 2011-07-08 13:25:40Z adriana 
;
_cod_original_cell_volume 2031.2(5)
_cod_database_code 4112624

loop_
_symmetry_equiv_pos_as_xyz
'x, y, z'
'-x+1/2, -y, z+1/2'
'-x, y+1/2, -z+1/2'
'x+1/2, -y+1/2, -z'

loop_
_atom_site_label
_atom_site_type_symbol
_atom_site_fract_x
_atom_site_fract_y
_atom_site_fract_z
_atom_site_U_iso_or_equiv
_atom_site_adp_type
_atom_site_occupancy
_atom_site_symmetry_multiplicity
_atom_site_calc_flag
_atom_site_refinement_flags
N1 N 1.20522(13) 1.00209(11) 0.96579(7) 0.0213(3) Uani 1 1 d .
C2 C 1.22963(16) 0.88679(12) 0.99536(9) 0.0206(4) Uani 1 1 d .
H2A H 1.3163 0.8517 0.9779 0.025 Uiso 1 1 calc R
C3 C 1.24343(15) 0.98255(14) 1.04563(9) 0.0217(4) Uani 1 1 d .
C4 C 1.30783(18) 1.04817(13) 0.91107(9) 0.0232(4) Uani 1 1 d .
H4A H 1.3993 1.0209 0.9272 0.028 Uiso 1 1 calc R
C5 C 1.30698(17) 1.17225(13) 0.91641(9) 0.0221(4) Uani 1 1 d .
C6 C 1.18749(17) 1.23211(13) 0.90670(10) 0.0258(4) Uani 1 1 d .
H6A H 1.1046 1.1946 0.8975 0.031 Uiso 1 1 calc R
C7 C 1.18873(19) 1.34554(15) 0.91037(10) 0.0321(4) Uani 1 1 d .
H7A H 1.1069 1.3855 0.9036 0.038 Uiso 1 1 calc R
C8 C 1.30955(19) 1.40133(14) 0.92401(10) 0.0307(4) Uani 1 1 d .
H8A H 1.3106 1.4792 0.9263 0.037 Uiso 1 1 calc R
C9 C 1.42810(18) 1.34250(15) 0.93417(11) 0.0310(4) Uani 1 1 d .
H9A H 1.5109 1.3800 0.9439 0.037 Uiso 1 1 calc R
C10 C 1.42637(17) 1.22883(14) 0.93021(10) 0.0277(4) Uani 1 1 d .
H10A H 1.5084 1.1891 0.9371 0.033 Uiso 1 1 calc R
C11 C 1.27733(19) 1.00669(16) 0.82794(10) 0.0315(4) Uani 1 1 d .
H11A H 1.2798 0.9263 0.8275 0.047 Uiso 1 1 calc R
H11B H 1.3454 1.0353 0.7911 0.047 Uiso 1 1 calc R
H11C H 1.1871 1.0318 0.8117 0.047 Uiso 1 1 calc R
C12 C 1.10326(16) 0.81289(12) 0.99324(10) 0.0208(4) Uani 1 1 d .
O12 O 0.98660(11) 0.88086(9) 1.00475(7) 0.0247(3) Uani 1 1 d D
H12O H 1.016(2) 0.9469(10) 0.9764(11) 0.057(7) Uiso 1 1 d D
C13 C 1.10853(15) 0.73479(13) 1.06446(10) 0.0229(4) Uani 1 1 d .
C14 C 1.08485(17) 0.77793(15) 1.13962(10) 0.0287(4) Uani 1 1 d .
H14A H 1.0616 0.8532 1.1451 0.034 Uiso 1 1 calc R
C15 C 1.0948(2) 0.71249(16) 1.20636(11) 0.0375(5) Uani 1 1 d .
H15A H 1.0775 0.7429 1.2571 0.045 Uiso 1 1 calc R
C16 C 1.1298(2) 0.60299(16) 1.19934(12) 0.0403(5) Uani 1 1 d .
H16A H 1.1381 0.5584 1.2452 0.048 Uiso 1 1 calc R
C17 C 1.15260(19) 0.55902(15) 1.12552(11) 0.0339(5) Uani 1 1 d .
H17A H 1.1764 0.4838 1.1205 0.041 Uiso 1 1 calc R
C18 C 1.14101(16) 0.62411(14) 1.05803(11) 0.0271(4) Uani 1 1 d .
H18A H 1.1554 0.5926 1.0073 0.032 Uiso 1 1 calc R
C19 C 1.09587(16) 0.75532(13) 0.91300(9) 0.0218(4) Uani 1 1 d .
C20 C 1.20835(18) 0.70192(14) 0.88087(10) 0.0261(4) Uani 1 1 d .
H20A H 1.2912 0.7006 0.9096 0.031 Uiso 1 1 calc R
C21 C 1.20090(18) 0.65089(14) 0.80786(10) 0.0298(4) Uani 1 1 d .
H21A H 1.2785 0.6150 0.7870 0.036 Uiso 1 1 calc R
C22 C 1.08140(18) 0.65164(15) 0.76493(10) 0.0310(4) Uani 1 1 d .
H22A H 1.0763 0.6158 0.7151 0.037 Uiso 1 1 calc R
C23 C 0.96990(17) 0.70517(15) 0.79543(10) 0.0303(4) Uani 1 1 d .
H23A H 0.8879 0.7072 0.7660 0.036 Uiso 1 1 calc R
C24 C 0.97669(16) 0.75624(14) 0.86886(10) 0.0257(4) Uani 1 1 d .
H24A H 0.8988 0.7923 0.8893 0.031 Uiso 1 1 calc R
C25 C 1.27684(18) 1.03136(15) 1.11250(10) 0.0283(4) Uani 1 1 d .
H25A H 1.3004 0.9850 1.1556 0.034 Uiso 1 1 calc R
C26 C 1.2814(2) 1.15192(16) 1.12727(11) 0.0357(5) Uani 1 1 d .
H26A H 1.2605 1.1912 1.0782 0.054 Uiso 1 1 calc R
H26B H 1.3722 1.1726 1.1455 0.054 Uiso 1 1 calc R
H26C H 1.2145 1.1712 1.1678 0.054 Uiso 1 1 calc R

loop_
_atom_site_aniso_label
_atom_site_aniso_U_11
_atom_site_aniso_U_22
_atom_site_aniso_U_33
_atom_site_aniso_U_23
_atom_site_aniso_U_13
_atom_site_aniso_U_12
N1 0.0240(7) 0.0187(7) 0.0213(7) -0.0001(6) 0.0001(6) 0.0004(6)
C2 0.0217(8) 0.0205(9) 0.0196(8) 0.0014(7) -0.0020(6) 0.0023(6)
C3 0.0204(8) 0.0215(9) 0.0233(9) 0.0026(7) -0.0004(7) 0.0006(6)
C4 0.0243(9) 0.0231(9) 0.0223(9) 0.0027(7) 0.0004(7) 0.0007(7)
C5 0.0254(9) 0.0256(9) 0.0153(8) 0.0009(7) -0.0009(7) 0.0007(7)
C6 0.0259(9) 0.0248(10) 0.0266(9) 0.0029(7) -0.0037(7) -0.0032(8)
C7 0.0319(10) 0.0305(10) 0.0337(10) 0.0034(8) -0.0005(8) 0.0046(8)
C8 0.0393(10) 0.0203(10) 0.0324(10) -0.0012(8) 0.0021(9) -0.0027(8)
C9 0.0297(10) 0.0300(11) 0.0334(10) -0.0051(8) 0.0009(8) -0.0066(8)
C10 0.0246(9) 0.0283(10) 0.0302(9) -0.0003(8) -0.0005(7) 0.0013(7)
C11 0.0420(11) 0.0289(10) 0.0237(9) -0.0008(8) 0.0043(8) -0.0013(9)
C12 0.0176(8) 0.0199(9) 0.0249(9) 0.0003(7) -0.0012(7) 0.0029(6)
O12 0.0206(6) 0.0252(6) 0.0283(7) -0.0009(6) 0.0018(5) 0.0040(5)
C13 0.0176(8) 0.0244(9) 0.0267(9) 0.0013(7) -0.0023(7) -0.0037(7)
C14 0.0302(10) 0.0284(10) 0.0276(10) 0.0002(8) 0.0009(8) -0.0046(8)
C15 0.0478(12) 0.0406(12) 0.0241(10) 0.0025(9) -0.0018(9) -0.0107(10)
C16 0.0478(12) 0.0398(13) 0.0331(11) 0.0154(10) -0.0085(9) -0.0133(10)
C17 0.0358(11) 0.0238(10) 0.0420(12) 0.0055(9) -0.0087(9) -0.0044(8)
C18 0.0259(9) 0.0263(10) 0.0289(10) 0.0017(8) -0.0030(7) -0.0044(7)
C19 0.0244(9) 0.0172(8) 0.0238(9) 0.0034(7) -0.0005(7) -0.0012(7)
C20 0.0235(9) 0.0241(9) 0.0308(9) 0.0000(7) -0.0018(7) 0.0026(7)
C21 0.0370(10) 0.0225(10) 0.0301(10) -0.0022(8) 0.0039(8) 0.0048(8)
C22 0.0417(11) 0.0283(10) 0.0229(9) -0.0031(8) -0.0009(8) -0.0053(9)
C23 0.0296(9) 0.0364(11) 0.0250(9) 0.0014(8) -0.0046(8) -0.0039(8)
C24 0.0235(9) 0.0279(10) 0.0256(9) 0.0007(8) 0.0015(7) -0.0008(7)
C25 0.0303(10) 0.0332(11) 0.0213(9) 0.0012(7) -0.0021(7) -0.0007(8)
C26 0.0390(11) 0.0386(11) 0.0296(10) -0.0111(9) -0.0001(9) -0.0055(9)

loop_
_atom_type_symbol
_atom_type_description
_atom_type_scat_dispersion_real
_atom_type_scat_dispersion_imag
_atom_type_scat_source
C C 0.0033 0.0016 'International Tables Vol C Tables 4.2.6.8 and 6.1.1.4'
H H 0.0000 0.0000 'International Tables Vol C Tables 4.2.6.8 and 6.1.1.4'
N N 0.0061 0.0033 'International Tables Vol C Tables 4.2.6.8 and 6.1.1.4'
O O 0.0106 0.0060 'International Tables Vol C Tables 4.2.6.8 and 6.1.1.4'

loop_
_geom_angle_atom_site_label_1
_geom_angle_atom_site_label_2
_geom_angle_atom_site_label_3
_geom_angle
C3 N1 C4 118.34(13)
C3 N1 C2 59.18(10)
C4 N1 C2 116.74(12)
C3 C2 N1 57.34(10)
C3 C2 C12 124.12(14)
N1 C2 C12 114.04(12)
C3 C2 H2A 115.9
N1 C2 H2A 115.9
C12 C2 H2A 115.9
C25 C3 N1 143.55(16)
C25 C3 C2 152.69(16)
N1 C3 C2 63.48(10)
N1 C4 C5 109.71(14)
N1 C4 C11 108.35(13)
C5 C4 C11 112.66(14)
N1 C4 H4A 108.7
C5 C4 H4A 108.7
C11 C4 H4A 108.7
C10 C5 C6 118.56(15)
C10 C5 C4 120.15(15)
C6 C5 C4 121.28(15)
C7 C6 C5 120.61(17)
C7 C6 H6A 119.7
C5 C6 H6A 119.7
C6 C7 C8 120.19(18)
C6 C7 H7A 119.9
C8 C7 H7A 119.9
C9 C8 C7 119.48(16)
C9 C8 H8A 120.3
C7 C8 H8A 120.3
C8 C9 C10 120.09(16)
C8 C9 H9A 120.0
C10 C9 H9A 120.0
C9 C10 C5 121.05(16)
C9 C10 H10A 119.5
C5 C10 H10A 119.5
C4 C11 H11A 109.5
C4 C11 H11B 109.5
H11A C11 H11B 109.5
C4 C11 H11C 109.5
H11A C11 H11C 109.5
H11B C11 H11C 109.5
O12 C12 C19 110.35(12)
O12 C12 C13 106.22(12)
C19 C12 C13 114.37(12)
O12 C12 C2 108.06(12)
C19 C12 C2 109.15(13)
C13 C12 C2 108.49(12)
C12 O12 H12O 100.0(13)
C18 C13 C14 118.39(16)
C18 C13 C12 123.22(15)
C14 C13 C12 118.35(14)
C15 C14 C13 120.87(17)
C15 C14 H14A 119.6
C13 C14 H14A 119.6
C14 C15 C16 120.21(18)
C14 C15 H15A 119.9
C16 C15 H15A 119.9
C17 C16 C15 119.61(17)
C17 C16 H16A 120.2
C15 C16 H16A 120.2
C16 C17 C18 120.45(17)
C16 C17 H17A 119.8
C18 C17 H17A 119.8
C13 C18 C17 120.46(17)
C13 C18 H18A 119.8
C17 C18 H18A 119.8
C24 C19 C20 117.81(15)
C24 C19 C12 120.79(14)
C20 C19 C12 121.39(14)
C21 C20 C19 120.93(16)
C21 C20 H20A 119.5
C19 C20 H20A 119.5
C20 C21 C22 120.63(16)
C20 C21 H21A 119.7
C22 C21 H21A 119.7
C23 C22 C21 119.13(16)
C23 C22 H22A 120.4
C21 C22 H22A 120.4
C22 C23 C24 120.47(16)
C22 C23 H23A 119.8
C24 C23 H23A 119.8
C23 C24 C19 121.03(16)
C23 C24 H24A 119.5
C19 C24 H24A 119.5
C3 C25 C26 126.54(16)
C3 C25 H25A 116.7
C26 C25 H25A 116.7
C25 C26 H26A 109.5
C25 C26 H26B 109.5
H26A C26 H26B 109.5
C25 C26 H26C 109.5
H26A C26 H26C 109.5
H26B C26 H26C 109.5

loop_
_geom_bond_atom_site_label_1
_geom_bond_atom_site_label_2
_geom_bond_distance
N1 C3 1.421(2)
N1 C4 1.482(2)
N1 C2 1.510(2)
C2 C3 1.450(2)
C2 C12 1.538(2)
C2 H2A 1.0000
C3 C25 1.319(2)
C4 C5 1.514(2)
C4 C11 1.523(2)
C4 H4A 1.0000
C5 C10 1.385(2)
C5 C6 1.396(2)
C6 C7 1.383(2)
C6 H6A 0.9500
C7 C8 1.391(3)
C7 H7A 0.9500
C8 C9 1.383(2)
C8 H8A 0.9500
C9 C10 1.386(2)
C9 H9A 0.9500
C10 H10A 0.9500
C11 H11A 0.9800
C11 H11B 0.9800
C11 H11C 0.9800
C12 O12 1.4313(18)
C12 C19 1.528(2)
C12 C13 1.535(2)
O12 H12O 0.9799(11)
C13 C18 1.390(2)
C13 C14 1.394(2)
C14 C15 1.385(3)
C14 H14A 0.9500
C15 C16 1.383(3)
C15 H15A 0.9500
C16 C17 1.376(3)
C16 H16A 0.9500
C17 C18 1.394(2)
C17 H17A 0.9500
C18 H18A 0.9500
C19 C24 1.393(2)
C19 C20 1.396(2)
C20 C21 1.383(2)
C20 H20A 0.9500
C21 C22 1.384(2)
C21 H21A 0.9500
C22 C23 1.379(2)
C22 H22A 0.9500
C23 C24 1.390(2)
C23 H23A 0.9500
C24 H24A 0.9500
C25 C26 1.490(3)
C25 H25A 0.9500
C26 H26A 0.9800
C26 H26B 0.9800
C26 H26C 0.9800

loop_
_geom_hbond_atom_site_label_D
_geom_hbond_atom_site_label_H
_geom_hbond_atom_site_label_A
_geom_hbond_distance_DH
_geom_hbond_distance_HA
_geom_hbond_distance_DA
_geom_hbond_angle_DHA
O12 H12O N1 0.9799(11) 1.995(18) 2.6959(17) 126.5(17)

loop_
_geom_torsion_atom_site_label_1
_geom_torsion_atom_site_label_2
_geom_torsion_atom_site_label_3
_geom_torsion_atom_site_label_4
_geom_torsion
C4 N1 C2 C3 108.56(14)
C3 N1 C2 C12 116.33(15)
C4 N1 C2 C12 -135.10(14)
C4 N1 C3 C25 68.8(3)
C2 N1 C3 C25 174.7(3)
C4 N1 C3 C2 -105.88(15)
N1 C2 C3 C25 -173.2(4)
C12 C2 C3 C25 88.2(4)
C12 C2 C3 N1 -98.64(15)
C3 N1 C4 C5 -86.67(17)
C2 N1 C4 C5 -154.34(13)
C3 N1 C4 C11 149.97(14)
C2 N1 C4 C11 82.30(16)
N1 C4 C5 C10 127.50(16)
C11 C4 C5 C10 -111.71(18)
N1 C4 C5 C6 -53.3(2)
C11 C4 C5 C6 67.5(2)
C10 C5 C6 C7 0.4(2)
C4 C5 C6 C7 -178.86(15)
C5 C6 C7 C8 -0.1(3)
C6 C7 C8 C9 -0.3(3)
C7 C8 C9 C10 0.4(3)
C8 C9 C10 C5 -0.2(3)
C6 C5 C10 C9 -0.2(3)
C4 C5 C10 C9 179.05(16)
C3 C2 C12 O12 35.1(2)
N1 C2 C12 O12 -30.55(17)
C3 C2 C12 C19 155.17(14)
N1 C2 C12 C19 89.47(15)
C3 C2 C12 C13 -79.62(17)
N1 C2 C12 C13 -145.31(12)
O12 C12 C13 C18 138.77(15)
C19 C12 C13 C18 16.8(2)
C2 C12 C13 C18 -105.27(17)
O12 C12 C13 C14 -43.86(18)
C19 C12 C13 C14 -165.82(14)
C2 C12 C13 C14 72.10(17)
C18 C13 C14 C15 0.7(2)
C12 C13 C14 C15 -176.84(15)
C13 C14 C15 C16 0.6(3)
C14 C15 C16 C17 -1.1(3)
C15 C16 C17 C18 0.2(3)
C14 C13 C18 C17 -1.5(2)
C12 C13 C18 C17 175.86(15)
C16 C17 C18 C13 1.1(3)
O12 C12 C19 C24 -11.6(2)
C13 C12 C19 C24 108.04(17)
C2 C12 C19 C24 -130.24(15)
O12 C12 C19 C20 167.21(14)
C13 C12 C19 C20 -73.11(18)
C2 C12 C19 C20 48.61(18)
C24 C19 C20 C21 -0.5(2)
C12 C19 C20 C21 -179.42(15)
C19 C20 C21 C22 0.0(3)
C20 C21 C22 C23 0.8(3)
C21 C22 C23 C24 -1.0(3)
C22 C23 C24 C19 0.4(3)
C20 C19 C24 C23 0.3(2)
C12 C19 C24 C23 179.21(15)
N1 C3 C25 C26 2.4(4)
C2 C3 C25 C26 172.0(3)
